data_4077825
loop_
_publ_author_name
'Ellis, Dianne D.'
'Jelliss, Paul A.'
'Stone, F. Gordon A.'

_publ_section_title
;
 Studies with the Rhenacarborane Cs[Re(CO)3(\h5-7,8-C2B9H11)]:&#x00A0;
 Surprising Reactivity with a Range of Metal Ligand Fragments&#x2020;
;
_journal_issue 24
_journal_name_full Organometallics
_journal_page_first 4982
_journal_paper_doi 10.1021/om9905097
_journal_volume 18
_journal_year 1999
_chemical_formula_moiety 'C23 H26 B9 Cu O3 P Re'
_chemical_formula_structural '[Re(CO)~3~{C~2~B~9~H~11~}CuPPh3]'
_chemical_formula_sum 'C23 H26 B9 Cu O3 P Re'
_chemical_formula_weight 728.44
_chemical_name_systematic
; 
 ? 
;
_space_group_IT_number 2
_symmetry_cell_setting triclinic
_symmetry_space_group_name_Hall '-P 1'
_symmetry_space_group_name_H-M 'P -1'
_atom_sites_solution_hydrogens geom
_atom_sites_solution_primary direct
_atom_sites_solution_secondary difmap
_audit_creation_method SHELXL
_cell_angle_alpha 63.439(7)
_cell_angle_beta 84.281(14)
_cell_angle_gamma 70.141(12)
_cell_formula_units_Z 2
_cell_length_a 9.2246(20)
_cell_length_b 13.0494(13)
_cell_length_c 13.5816(16)
_cell_measurement_reflns_used 210
_cell_measurement_temperature 173(2)
_cell_measurement_theta_max 50
_cell_measurement_theta_min 5
_cell_volume 1372.7(4)
_computing_cell_refinement 'SAINT (Bruker, 1995)'
_computing_data_collection 'SMART (Bruker, 1995)'
_computing_data_reduction 'SAINT (Bruker, 1995)'
_computing_molecular_graphics 'XP in SHELXTL-PC (Bruker, 1995)'
_computing_publication_material 'SHELXL-97 (Sheldrick, 1997)'
_computing_structure_refinement 'SHELXL-97 (Sheldrick, 1997)'
_computing_structure_solution 'SHELXS-97 (Sheldrick, 1997)'
_diffrn_ambient_temperature 173(2)
_diffrn_measured_fraction_theta_max 99.6
_diffrn_measurement_device 'Siemens SMART CCD Area Detector'
_diffrn_measurement_method '\w rotation with narrow frames'
_diffrn_radiation_monochromator graphite
_diffrn_radiation_source 'fine-focus sealed tube'
_diffrn_radiation_type MoK\a
_diffrn_radiation_wavelength 0.71073
_diffrn_reflns_av_R_equivalents 0.0297
_diffrn_reflns_av_sigmaI/netI 0.0493
_diffrn_reflns_limit_h_max 11
_diffrn_reflns_limit_h_min -11
_diffrn_reflns_limit_k_max 16
_diffrn_reflns_limit_k_min -16
_diffrn_reflns_limit_l_max 17
_diffrn_reflns_limit_l_min -17
_diffrn_reflns_number 13708
_diffrn_reflns_theta_max 27.48
_diffrn_reflns_theta_min 1.68
_diffrn_standards_decay_% none
_exptl_absorpt_coefficient_mu 5.264
_exptl_absorpt_correction_T_max 0.7456
_exptl_absorpt_correction_T_min 0.4607
_exptl_absorpt_correction_type 'SADABS (Sheldrick, 1996)'
_exptl_crystal_colour off-white
_exptl_crystal_density_diffrn 1.762
_exptl_crystal_density_meas ?
_exptl_crystal_description parallelopiped
_exptl_crystal_F_000 704
_exptl_crystal_size_max 0.4
_exptl_crystal_size_mid 0.4
_exptl_crystal_size_min 0.2
_refine_diff_density_max 0.845
_refine_diff_density_min -0.822
_refine_diff_density_rms 0.086
_refine_ls_extinction_coef 0.00439(12)
_refine_ls_extinction_expression Fc^*^=kFc[1+0.001xFc^2^\l^3^/sin(2\q)]^-1/4^
_refine_ls_extinction_method SHELXL
_refine_ls_goodness_of_fit_all 0.905
_refine_ls_goodness_of_fit_obs 0.953
_refine_ls_hydrogen_treatment 'see text'
_refine_ls_matrix_type full
_refine_ls_number_parameters 348
_refine_ls_number_reflns 6182
_refine_ls_number_restraints 0
_refine_ls_restrained_S_all 0.905
_refine_ls_restrained_S_obs 0.953
_refine_ls_R_factor_all 0.0210
_refine_ls_R_factor_obs 0.0187
_refine_ls_shift/esd_max 0.003
_refine_ls_shift/esd_mean 0.000
_refine_ls_structure_factor_coef Fsqd
_refine_ls_weighting_details 'w=1/[\s^2^(Fo^2^)+(0.0074P)^2^+0.0000P] where P=(Fo^2^+2Fc^2^)/3'
_refine_ls_weighting_scheme calc
_refine_ls_wR_factor_all 0.0374
_refine_ls_wR_factor_obs 0.0371
_reflns_number_observed 5530
_reflns_number_total 6182
_reflns_observed_criterion >2sigma(I)
_cod_data_source_file om9905097.cif
_cod_data_source_block 5a
_cod_depositor_comments
;
The following automatic conversions were performed:

'_symmetry_cell_setting' value 'Triclinic' changed to 'triclinic'
according to /home/saulius/struct/CIF-dictionaries/cif_core.dic
dictionary named 'cif_core.dic' version 2.4.2 from 2011-04-26.

Automatic conversion script
Id: cif_fix_values 1715 2011-07-08 13:25:40Z adriana 

The following automatic conversions were performed:

'_exptl_crystal_density_meas' value 'not measured' was changed to '?'
- the value is perceived as not measured.

Automatic conversion script
Id: cif_fix_values 3008 2015-01-20 13:52:24Z robertas 

The following automatic conversions were performed:

'_refine_ls_weighting_scheme' value 'calc
w=1/[\s^2^(Fo^2^)+(0.0074P)^2^+0.0000P] where P=(Fo^2^+2Fc^2^)/3' was
changed to 'calc'. New tag '_refine_ls_weighting_details' was
created. The value of the new tag was set to
'w=1/[\s^2^(Fo^2^)+(0.0074P)^2^+0.0000P] where P=(Fo^2^+2Fc^2^)/3'.

Automatic conversion script
Id: cif_fix_values 3143 2015-03-26 13:38:13Z robertas 
;
_cod_database_code 4077825

loop_
_symmetry_equiv_pos_as_xyz
'x, y, z'
'-x, -y, -z'

loop_
_atom_site_aniso_label
_atom_site_aniso_U_11
_atom_site_aniso_U_22
_atom_site_aniso_U_33
_atom_site_aniso_U_23
_atom_site_aniso_U_13
_atom_site_aniso_U_12
Re 0.01862(6) 0.01606(6) 0.01895(7) -0.00776(5) 0.00262(4) -0.00572(4)
C3 0.027(2) 0.023(2) 0.027(2) -0.0125(14) 0.0018(14) -0.0074(13)
O3 0.050(2) 0.0383(13) 0.0413(15) -0.0150(11) 0.0217(12) -0.0266(12)
C4 0.0127(14) 0.029(2) 0.028(2) -0.0100(14) -0.0016(12) -0.0031(12)
O4 0.0353(13) 0.0434(13) 0.0355(13) -0.0269(11) -0.0089(11) -0.0032(10)
O5 0.0235(12) 0.0305(12) 0.0481(15) -0.0141(11) -0.0023(11) -0.0001(10)
C5 0.030(2) 0.0182(14) 0.029(2) -0.0091(13) 0.0071(14) -0.0107(13)
C1 0.027(2) 0.0227(15) 0.040(2) -0.0195(14) 0.0098(14) -0.0105(13)
C2 0.028(2) 0.0211(15) 0.027(2) -0.0019(13) 0.0045(13) -0.0107(13)
B3 0.024(2) 0.031(2) 0.022(2) -0.013(2) 0.0083(14) -0.0113(15)
B4 0.021(2) 0.018(2) 0.020(2) -0.0075(14) 0.0000(13) -0.0064(13)
B5 0.034(2) 0.027(2) 0.020(2) -0.0118(15) 0.0060(15) -0.017(2)
B6 0.035(2) 0.045(2) 0.042(2) -0.033(2) 0.017(2) -0.024(2)
B7 0.037(2) 0.025(2) 0.050(3) -0.016(2) 0.010(2) -0.019(2)
B8 0.029(2) 0.030(2) 0.035(2) -0.006(2) 0.008(2) -0.017(2)
B9 0.026(2) 0.028(2) 0.023(2) -0.011(2) 0.0054(14) -0.0132(15)
B10 0.031(2) 0.033(2) 0.024(2) -0.015(2) 0.0056(15) -0.019(2)
B11 0.032(2) 0.031(2) 0.042(2) -0.018(2) 0.009(2) -0.020(2)
Cu 0.0242(2) 0.0176(2) 0.0256(2) -0.01124(15) -0.0001(2) -0.00739(14)
P 0.0173(4) 0.0167(3) 0.0218(4) -0.0095(3) 0.0000(3) -0.0055(3)
C20 0.0179(14) 0.0205(14) 0.0203(15) -0.0118(12) 0.0019(11) -0.0036(11)
C21 0.025(2) 0.026(2) 0.026(2) -0.0137(13) 0.0016(13) -0.0090(13)
C22 0.026(2) 0.035(2) 0.027(2) -0.0146(14) -0.0059(13) -0.0060(14)
C23 0.030(2) 0.026(2) 0.023(2) -0.0043(13) -0.0039(13) -0.0032(13)
C24 0.031(2) 0.0214(15) 0.029(2) -0.0061(13) 0.0014(14) -0.0115(13)
C25 0.0209(15) 0.0226(15) 0.025(2) -0.0095(13) -0.0016(12) -0.0072(12)
C30 0.0188(14) 0.0144(13) 0.023(2) -0.0060(12) -0.0023(12) -0.0054(11)
C31 0.028(2) 0.030(2) 0.023(2) -0.0132(13) -0.0004(13) -0.0109(13)
C32 0.037(2) 0.042(2) 0.028(2) -0.014(2) -0.0065(15) -0.020(2)
C33 0.021(2) 0.035(2) 0.035(2) -0.005(2) -0.0068(14) -0.0133(14)
C34 0.019(2) 0.037(2) 0.035(2) -0.013(2) 0.0042(14) -0.0098(14)
C35 0.025(2) 0.028(2) 0.026(2) -0.0132(14) 0.0007(13) -0.0086(13)
C40 0.0151(14) 0.0217(14) 0.0204(15) -0.0096(12) 0.0004(11) -0.0060(11)
C41 0.029(2) 0.0226(15) 0.025(2) -0.0107(13) 0.0037(13) -0.0056(13)
C42 0.034(2) 0.029(2) 0.035(2) -0.018(2) 0.0007(15) -0.0003(14)
C43 0.028(2) 0.049(2) 0.026(2) -0.021(2) 0.0050(14) -0.007(2)
C44 0.031(2) 0.042(2) 0.023(2) -0.0104(15) 0.0049(14) -0.0172(15)
C45 0.023(2) 0.0230(15) 0.027(2) -0.0092(13) -0.0017(13) -0.0089(12)

loop_
_atom_site_label
_atom_site_type_symbol
_atom_site_fract_x
_atom_site_fract_y
_atom_site_fract_z
_atom_site_U_iso_or_equiv
_atom_site_thermal_displace_type
_atom_site_occupancy
_atom_site_calc_flag
_atom_site_refinement_flags
Re Re 0.436162(13) 0.220901(10) 0.226296(10) 0.01799(4) Uani 1 d .
C3 C 0.3262(3) 0.1308(2) 0.3418(2) 0.0257(7) Uani 1 d .
O3 O 0.2620(3) 0.0818(2) 0.4148(2) 0.0423(6) Uani 1 d .
C4 C 0.4329(3) 0.1460(3) 0.1327(2) 0.0251(7) Uani 1 d .
O4 O 0.4348(2) 0.1068(2) 0.0712(2) 0.0363(6) Uani 1 d .
O5 O 0.1144(2) 0.3951(2) 0.1119(2) 0.0375(6) Uani 1 d .
C5 C 0.2328(4) 0.3298(2) 0.1558(2) 0.0261(7) Uani 1 d .
C1 C 0.4850(3) 0.3562(2) 0.2718(3) 0.0275(7) Uani 1 d .
H1 H 0.3666(3) 0.4082(2) 0.2851(3) 0.033 Uiso 1 calc R
C2 C 0.5399(3) 0.3750(2) 0.1484(2) 0.0282(7) Uani 1 d .
H2 H 0.4601(3) 0.4407(2) 0.0734(2) 0.034 Uiso 1 calc R
B3 B 0.6693(4) 0.2461(3) 0.1477(3) 0.0251(8) Uani 1 d .
H3 H 0.6851(4) 0.2200(3) 0.0781(3) 0.030 Uiso 1 calc R
B4 B 0.6993(4) 0.1364(3) 0.2938(3) 0.0196(7) Uani 1 d .
H4 H 0.7702(34) 0.0275(26) 0.3279(25) 0.046(9) Uiso 1 d .
B5 B 0.5718(4) 0.2123(3) 0.3690(3) 0.0248(8) Uani 1 d .
H5 H 0.5218(4) 0.1635(3) 0.4478(3) 0.030 Uiso 1 calc R
B6 B 0.6327(4) 0.3339(3) 0.3536(3) 0.0328(9) Uani 1 d .
H6 H 0.6186(4) 0.3639(3) 0.4204(3) 0.039 Uiso 1 calc R
B7 B 0.6083(4) 0.4390(3) 0.2119(3) 0.0359(10) Uani 1 d .
H7 H 0.5769(4) 0.5390(3) 0.1845(3) 0.043 Uiso 1 calc R
B8 B 0.7274(4) 0.3675(3) 0.1362(3) 0.0328(9) Uani 1 d .
H8 H 0.7763(4) 0.4203(3) 0.0587(3) 0.039 Uiso 1 calc R
B9 B 0.8310(4) 0.2170(3) 0.2295(3) 0.0248(8) Uani 1 d .
H9 H 0.9508(4) 0.1688(3) 0.2146(3) 0.030 Uiso 1 calc R
B10 B 0.7722(4) 0.1958(3) 0.3650(3) 0.0262(8) Uani 1 d .
H10 H 0.8531(4) 0.1334(3) 0.4400(3) 0.031 Uiso 1 calc R
B11 B 0.7929(4) 0.3375(3) 0.2682(3) 0.0317(9) Uani 1 d .
H11 H 0.8867(4) 0.3686(3) 0.2792(3) 0.038 Uiso 1 calc R
Cu Cu 0.62560(4) -0.00718(3) 0.29950(3) 0.02157(8) Uani 1 d .
P P 0.62865(8) -0.17637(6) 0.29841(6) 0.0181(2) Uani 1 d .
C20 C 0.7086(3) -0.3139(2) 0.4260(2) 0.0193(6) Uani 1 d .
C21 C 0.8174(3) -0.3150(2) 0.4910(2) 0.0245(7) Uani 1 d .
H21 H 0.8442(3) -0.2442(2) 0.4702(2) 0.029 Uiso 1 calc R
C22 C 0.8867(3) -0.4192(3) 0.5861(2) 0.0295(7) Uani 1 d .
H22 H 0.9614(3) -0.4198(3) 0.6300(2) 0.035 Uiso 1 calc R
C23 C 0.8469(3) -0.5217(3) 0.6169(2) 0.0300(7) Uani 1 d .
H23 H 0.8938(3) -0.5928(3) 0.6822(2) 0.036 Uiso 1 calc R
C24 C 0.7388(3) -0.5211(2) 0.5526(2) 0.0284(7) Uani 1 d .
H24 H 0.7124(3) -0.5921(2) 0.5737(2) 0.034 Uiso 1 calc R
C25 C 0.6688(3) -0.4172(2) 0.4577(2) 0.0230(6) Uani 1 d .
H25 H 0.5937(3) -0.4169(2) 0.4144(2) 0.028 Uiso 1 calc R
C30 C 0.4381(3) -0.1758(2) 0.2720(2) 0.0193(6) Uani 1 d .
C31 C 0.4046(3) -0.2021(2) 0.1904(2) 0.0258(7) Uani 1 d .
H31 H 0.4833(3) -0.2239(2) 0.1457(2) 0.031 Uiso 1 calc R
C32 C 0.2542(4) -0.1962(3) 0.1744(3) 0.0335(8) Uani 1 d .
H32 H 0.2309(4) -0.2150(3) 0.1191(3) 0.040 Uiso 1 calc R
C33 C 0.1399(4) -0.1635(3) 0.2381(3) 0.0327(8) Uani 1 d .
H33 H 0.0379(4) -0.1595(3) 0.2263(3) 0.039 Uiso 1 calc R
C34 C 0.1718(3) -0.1366(3) 0.3188(3) 0.0316(8) Uani 1 d .
H34 H 0.0921(3) -0.1137(3) 0.3624(3) 0.038 Uiso 1 calc R
C35 C 0.3208(3) -0.1431(2) 0.3364(2) 0.0256(7) Uani 1 d .
H35 H 0.3432(3) -0.1253(2) 0.3926(2) 0.031 Uiso 1 calc R
C40 C 0.7467(3) -0.2057(2) 0.1925(2) 0.0190(6) Uani 1 d .
C41 C 0.8000(3) -0.3213(2) 0.1949(2) 0.0264(7) Uani 1 d .
H41 H 0.7728(3) -0.3861(2) 0.2523(2) 0.032 Uiso 1 calc R
C42 C 0.8913(4) -0.3410(3) 0.1147(3) 0.0342(8) Uani 1 d .
H42 H 0.9255(4) -0.4192(3) 0.1165(3) 0.041 Uiso 1 calc R
C43 C 0.9340(4) -0.2483(3) 0.0314(3) 0.0344(8) Uani 1 d .
H43 H 0.9995(4) -0.2633(3) -0.0227(3) 0.041 Uiso 1 calc R
C44 C 0.8810(3) -0.1334(3) 0.0271(3) 0.0323(8) Uani 1 d .
H44 H 0.9084(3) -0.0691(3) -0.0309(3) 0.039 Uiso 1 calc R
C45 C 0.7883(3) -0.1123(2) 0.1069(2) 0.0247(7) Uani 1 d .
H45 H 0.7524(3) -0.0333(2) 0.1035(2) 0.030 Uiso 1 calc R

loop_
_atom_type_symbol
_atom_type_description
_atom_type_scat_dispersion_real
_atom_type_scat_dispersion_imag
_atom_type_scat_source
C C 0.0033 0.0016 'International Tables Vol C Tables 4.2.6.8 and 6.1.1.4'
H H 0.0000 0.0000 'International Tables Vol C Tables 4.2.6.8 and 6.1.1.4'
B B 0.0013 0.0007 'International Tables Vol C Tables 4.2.6.8 and 6.1.1.4'
O O 0.0106 0.0060 'International Tables Vol C Tables 4.2.6.8 and 6.1.1.4'
P P 0.1023 0.0942 'International Tables Vol C Tables 4.2.6.8 and 6.1.1.4'
Cu Cu 0.3201 1.2651 'International Tables Vol C Tables 4.2.6.8 and 6.1.1.4'
Re Re -1.0185 7.2310 'International Tables Vol C Tables 4.2.6.8 and 6.1.1.4'

loop_
_geom_angle_atom_site_label_1
_geom_angle_atom_site_label_2
_geom_angle_atom_site_label_3
_geom_angle
_geom_angle_publ_flag
C3 Re C4 95.53(12) yes
C3 Re C5 85.53(12) yes
C4 Re C5 84.71(12) yes
C3 Re C1 108.87(12) yes
C4 Re C1 155.49(12) yes
C5 Re C1 94.62(11) yes
C3 Re C2 150.26(12) yes
C4 Re C2 113.81(12) yes
C5 Re C2 92.20(11) yes
C1 Re C2 41.68(11) yes
C3 Re B5 85.65(12) yes
C4 Re B5 145.98(11) yes
C5 Re B5 129.18(12) yes
C1 Re B5 42.81(10) yes
C2 Re B5 72.90(11) yes
C3 Re B3 150.89(11) yes
C4 Re B3 86.66(12) yes
C5 Re B3 123.55(12) yes
C1 Re B3 73.27(12) yes
C2 Re B3 42.87(11) yes
B5 Re B3 76.87(12) yes
C3 Re B4 106.27(12) yes
C4 Re B4 103.09(11) yes
C5 Re B4 164.89(11) yes
C1 Re B4 72.87(11) yes
C2 Re B4 72.85(10) yes
B5 Re B4 45.03(11) yes
B3 Re B4 45.48(11) yes
C3 Re Cu 76.71(8) yes
C4 Re Cu 66.09(8) yes
C5 Re Cu 143.64(9) yes
C1 Re Cu 121.01(7) yes
C2 Re Cu 118.61(7) yes
B5 Re Cu 81.29(8) yes
B3 Re Cu 77.74(8) yes
B4 Re Cu 50.61(8) yes
O3 C3 Re 174.7(3) yes
O4 C4 Re 175.4(3) yes
O5 C5 Re 178.4(3) yes
C2 C1 B5 112.0(2) ?
C2 C1 B6 111.2(2) ?
B5 C1 B6 62.9(2) ?
C2 C1 B7 61.3(2) ?
B5 C1 B7 114.6(2) ?
B6 C1 B7 62.2(2) ?
C2 C1 Re 69.24(15) ?
B5 C1 Re 70.34(15) ?
B6 C1 Re 129.4(2) ?
B7 C1 Re 128.2(2) ?
C1 C2 B8 111.5(3) ?
C1 C2 B3 112.8(2) ?
B8 C2 B3 63.1(2) ?
C1 C2 B7 62.0(2) ?
B8 C2 B7 61.8(2) ?
B3 C2 B7 115.0(2) ?
C1 C2 Re 69.08(14) ?
B8 C2 Re 129.6(2) ?
B3 C2 Re 70.56(14) ?
B7 C2 Re 128.7(2) ?
C2 B3 B8 58.2(2) ?
C2 B3 B9 103.2(2) ?
B8 B3 B9 59.4(2) ?
C2 B3 B4 103.5(2) ?
B8 B3 B4 106.6(2) ?
B9 B3 B4 59.1(2) ?
C2 B3 Re 66.57(14) ?
B8 B3 Re 121.4(2) ?
B9 B3 Re 121.7(2) ?
B4 B3 Re 67.80(15) ?
B10 B4 B9 60.4(2) ?
B10 B4 B5 59.7(2) ?
B9 B4 B5 107.4(2) ?
B10 B4 B3 107.4(2) ?
B9 B4 B3 59.0(2) ?
B5 B4 B3 107.0(2) ?
B10 B4 Cu 148.7(2) ?
B9 B4 Cu 142.0(2) ?
B5 B4 Cu 110.2(2) ?
B3 B4 Cu 103.9(2) ?
B10 B4 Re 121.2(2) ?
B9 B4 Re 120.6(2) ?
B5 B4 Re 66.63(15) ?
B3 B4 Re 66.72(14) ?
Cu B4 Re 71.33(10) yes
C1 B5 B6 58.8(2) ?
C1 B5 B10 104.0(2) ?
B6 B5 B10 59.7(2) ?
C1 B5 B4 104.6(2) ?
B6 B5 B4 107.4(2) ?
B10 B5 B4 59.0(2) ?
C1 B5 Re 66.84(15) ?
B6 B5 Re 122.4(2) ?
B10 B5 Re 122.2(2) ?
B4 B5 Re 68.34(15) ?
C1 B6 B10 104.1(2) ?
C1 B6 B7 59.4(2) ?
B10 B6 B7 107.1(3) ?
C1 B6 B5 58.2(2) ?
B10 B6 B5 60.4(2) ?
B7 B6 B5 108.4(3) ?
C1 B6 B11 104.6(3) ?
B10 B6 B11 60.4(2) ?
B7 B6 B11 58.9(2) ?
B5 B6 B11 108.9(3) ?
C2 B7 C1 56.6(2) ?
C2 B7 B11 105.4(2) ?
C1 B7 B11 105.2(2) ?
C2 B7 B8 58.5(2) ?
C1 B7 B8 104.5(2) ?
B11 B7 B8 61.0(2) ?
C2 B7 B6 104.4(2) ?
C1 B7 B6 58.3(2) ?
B11 B7 B6 60.8(2) ?
B8 B7 B6 109.1(3) ?
C2 B8 B7 59.7(2) ?
C2 B8 B9 104.4(2) ?
B7 B8 B9 108.1(3) ?
C2 B8 B11 105.1(3) ?
B7 B8 B11 59.4(2) ?
B9 B8 B11 60.6(2) ?
C2 B8 B3 58.7(2) ?
B7 B8 B3 109.5(3) ?
B9 B8 B3 60.4(2) ?
B11 B8 B3 109.6(2) ?
B8 B9 B3 60.2(2) ?
B8 B9 B4 109.4(2) ?
B3 B9 B4 61.9(2) ?
B8 B9 B11 60.0(2) ?
B3 B9 B11 109.0(2) ?
B4 B9 B11 108.7(2) ?
B8 B9 B10 107.8(2) ?
B3 B9 B10 108.9(2) ?
B4 B9 B10 59.5(2) ?
B11 B9 B10 60.0(2) ?
B6 B10 B4 109.4(2) ?
B6 B10 B5 60.0(2) ?
B4 B10 B5 61.2(2) ?
B6 B10 B11 60.2(2) ?
B4 B10 B11 109.1(2) ?
B5 B10 B11 108.4(2) ?
B6 B10 B9 107.9(2) ?
B4 B10 B9 60.1(2) ?
B5 B10 B9 108.4(2) ?
B11 B10 B9 59.9(2) ?
B7 B11 B8 59.6(2) ?
B7 B11 B6 60.3(2) ?
B8 B11 B6 107.6(3) ?
B7 B11 B9 107.2(3) ?
B8 B11 B9 59.4(2) ?
B6 B11 B9 107.5(2) ?
B7 B11 B10 107.6(3) ?
B8 B11 B10 107.3(2) ?
B6 B11 B10 59.5(2) ?
B9 B11 B10 60.0(2) ?
H4 Cu B4 34.2(9) yes
H4 Cu P 129.5(10) yes
B4 Cu P 161.88(9) yes
H4 Cu Re 92.3(10) yes
B4 Cu Re 58.05(8) yes
P Cu Re 137.25(3) yes
C40 P C30 105.75(13) ?
C40 P C20 104.34(12) ?
C30 P C20 105.55(12) ?
C40 P Cu 111.91(9) ?
C30 P Cu 113.61(9) ?
C20 P Cu 114.81(9) ?
C25 C20 C21 119.5(2) ?
C25 C20 P 122.4(2) ?
C21 C20 P 118.1(2) ?
C22 C21 C20 120.2(3) ?
C23 C22 C21 119.9(3) ?
C22 C23 C24 120.1(3) ?
C23 C24 C25 120.3(3) ?
C24 C25 C20 120.0(3) ?
C31 C30 C35 119.5(3) ?
C31 C30 P 123.5(2) ?
C35 C30 P 116.9(2) ?
C30 C31 C32 119.4(3) ?
C33 C32 C31 120.4(3) ?
C32 C33 C34 120.6(3) ?
C33 C34 C35 119.7(3) ?
C34 C35 C30 120.3(3) ?
C45 C40 C41 118.5(3) ?
C45 C40 P 119.8(2) ?
C41 C40 P 121.7(2) ?
C42 C41 C40 120.3(3) ?
C41 C42 C43 120.7(3) ?
C42 C43 C44 119.7(3) ?
C45 C44 C43 120.1(3) ?
C44 C45 C40 120.7(3) ?

loop_
_geom_bond_atom_site_label_1
_geom_bond_atom_site_label_2
_geom_bond_distance
_geom_bond_publ_flag
Re C3 1.927(3) yes
Re C4 1.927(3) yes
Re C5 1.945(3) yes
Re C1 2.296(3) yes
Re C2 2.298(3) yes
Re B5 2.352(3) yes
Re B3 2.362(3) yes
Re B4 2.381(3) yes
Re Cu 2.6583(6) yes
C3 O3 1.147(3) yes
C4 O4 1.154(3) yes
O5 C5 1.148(3) yes
C1 C2 1.635(4) ?
C1 B5 1.697(4) ?
C1 B6 1.708(5) ?
C1 B7 1.728(4) ?
C2 B8 1.695(5) ?
C2 B3 1.704(4) ?
C2 B7 1.717(5) ?
B3 B8 1.779(5) ?
B3 B9 1.782(5) ?
B3 B4 1.834(5) ?
B4 B10 1.773(5) ?
B4 B9 1.784(5) ?
B4 B5 1.812(5) ?
B4 Cu 2.169(3) yes
H4 Cu 1.67(3) yes
B5 B6 1.778(5) ?
B5 B10 1.785(5) ?
B6 B10 1.773(5) ?
B6 B7 1.776(6) ?
B6 B11 1.785(5) ?
B7 B11 1.750(5) ?
B7 B8 1.752(6) ?
B8 B9 1.765(5) ?
B8 B11 1.777(5) ?
B9 B11 1.788(5) ?
B9 B10 1.790(5) ?
B10 B11 1.789(5) ?
Cu P 2.2051(8) yes
P C40 1.816(3) ?
P C30 1.825(3) ?
P C20 1.828(3) ?
C20 C25 1.387(4) ?
C20 C21 1.394(4) ?
C21 C22 1.389(4) ?
C22 C23 1.379(4) ?
C23 C24 1.385(4) ?
C24 C25 1.387(4) ?
C30 C31 1.387(4) ?
C30 C35 1.396(4) ?
C31 C32 1.397(4) ?
C32 C33 1.372(4) ?
C33 C34 1.375(4) ?
C34 C35 1.386(4) ?
C40 C45 1.395(4) ?
C40 C41 1.404(4) ?
C41 C42 1.372(4) ?
C42 C43 1.382(4) ?
C43 C44 1.386(4) ?
C44 C45 1.380(4) ?
